data_4079172
loop_
_publ_author_name
'Gierz, Verena'
'Seyboldt, Alexander'
'Maichle-M\"ossmer, C\"acilia'
'T\"ornroos, Karl W.'
'Speidel, Michael T.'
'Speiser, Bernd'
'Eichele, Klaus'
'Kunz, Doris'

_publ_section_title
;
 Dinuclear Coinage-Metal Complexes of Bis(NHC) Ligands: Structural
 Features and Dynamic Behavior of a Cu--Cu Complex
;
_journal_issue 22
_journal_name_full Organometallics
_journal_page_first 7893
_journal_paper_doi 10.1021/om300544g
_journal_volume 31
_journal_year 2012
_chemical_formula_moiety 'C44 H36 Ag2 N8, 2(F6 P)'
_chemical_formula_sum 'C44 H36 Ag2 F12 N8 P2'
_chemical_formula_weight 1182.49
_chemical_name_systematic
; 
 ? 
;
_space_group_IT_number 2
_symmetry_cell_setting triclinic
_symmetry_space_group_name_Hall '-P 1'
_symmetry_space_group_name_H-M 'P -1'
_atom_sites_solution_hydrogens geom
_atom_sites_solution_primary direct
_atom_sites_solution_secondary difmap
_audit_creation_method SHELXL-97
_cell_angle_alpha 78.5710(10)
_cell_angle_beta 75.5080(10)
_cell_angle_gamma 74.2010(10)
_cell_formula_units_Z 1
_cell_length_a 9.0654(5)
_cell_length_b 9.1113(5)
_cell_length_c 13.9447(8)
_cell_measurement_reflns_used 9257
_cell_measurement_temperature 153(2)
_cell_measurement_theta_max 28.48
_cell_measurement_theta_min 2.39
_cell_volume 1062.52(10)
_computing_cell_refinement SAINT
_computing_data_collection COSMO
_computing_data_reduction SAINT
_computing_structure_refinement 'SHELXL-97 (Sheldrick, 1997)'
_computing_structure_solution 'SHELXS-97 (Sheldrick, 1990)'
_diffrn_ambient_temperature 153(2)
_diffrn_measured_fraction_theta_full 0.982
_diffrn_measured_fraction_theta_max 0.982
_diffrn_measurement_device_type 'APEX 2'
_diffrn_measurement_method 'omega / phi scans'
_diffrn_radiation_monochromator graphite
_diffrn_radiation_source 'fine-focus sealed tube'
_diffrn_radiation_type MoK\a
_diffrn_radiation_wavelength 0.71073
_diffrn_reflns_av_R_equivalents 0.0133
_diffrn_reflns_av_sigmaI/netI 0.0076
_diffrn_reflns_limit_h_max 12
_diffrn_reflns_limit_h_min -12
_diffrn_reflns_limit_k_max 12
_diffrn_reflns_limit_k_min -12
_diffrn_reflns_limit_l_max 18
_diffrn_reflns_limit_l_min -18
_diffrn_reflns_number 30900
_diffrn_reflns_theta_full 28.48
_diffrn_reflns_theta_max 28.48
_diffrn_reflns_theta_min 2.35
_exptl_absorpt_coefficient_mu 1.096
_exptl_absorpt_correction_T_max 0.7985
_exptl_absorpt_correction_T_min 0.7360
_exptl_absorpt_correction_type multi-scan
_exptl_absorpt_process_details
;
SADABS version 2008/1, G.M Sheldrick, University of 
G\"ttingen, Germany, 2008.
;
_exptl_crystal_density_diffrn 1.848
_exptl_crystal_density_method 'not measured'
_exptl_crystal_F_000 588
_exptl_crystal_size_max 0.30
_exptl_crystal_size_mid 0.23
_exptl_crystal_size_min 0.22
_refine_diff_density_max 0.407
_refine_diff_density_min -0.507
_refine_diff_density_rms 0.089
_refine_ls_extinction_method none
_refine_ls_goodness_of_fit_ref 0.820
_refine_ls_hydrogen_treatment constr
_refine_ls_matrix_type full
_refine_ls_number_parameters 307
_refine_ls_number_reflns 5282
_refine_ls_number_restraints 0
_refine_ls_restrained_S_all 0.820
_refine_ls_R_factor_all 0.0183
_refine_ls_R_factor_gt 0.0179
_refine_ls_shift/su_max 0.002
_refine_ls_shift/su_mean 0.000
_refine_ls_structure_factor_coef Fsqd
_refine_ls_weighting_details 'calc w=1/[\s^2^(Fo^2^)+(0.1000P)^2^+0.0000P] where P=(Fo^2^+2Fc^2^)/3'
_refine_ls_weighting_scheme calc
_refine_ls_wR_factor_gt 0.0800
_refine_ls_wR_factor_ref 0.0833
_reflns_number_gt 5156
_reflns_number_total 5282
_reflns_threshold_expression >2sigma(I)
_cod_data_source_file om300544g_si_001.cif
_cod_data_source_block compound2
_cod_original_sg_symbol_H-M P-1
_cod_database_code 4079172

loop_
_symmetry_equiv_pos_as_xyz
'x, y, z'
'-x, -y, -z'

loop_
_atom_site_label
_atom_site_type_symbol
_atom_site_fract_x
_atom_site_fract_y
_atom_site_fract_z
_atom_site_U_iso_or_equiv
_atom_site_adp_type
_atom_site_occupancy
_atom_site_symmetry_multiplicity
_atom_site_calc_flag
_atom_site_refinement_flags
Ag1 Ag 0.880975(8) 0.986039(8) 0.581494(5) 0.01973(6) Uani 1 1 d .
P1 P 0.68575(3) 1.12937(4) 0.30190(2) 0.02127(8) Uani 1 1 d .
F1 F 0.66716(11) 1.26005(10) 0.36850(8) 0.0376(2) Uani 1 1 d .
F2 F 0.59200(12) 1.25502(12) 0.22674(7) 0.0424(2) Uani 1 1 d .
F3 F 0.70284(12) 0.99760(11) 0.23560(7) 0.0399(2) Uani 1 1 d .
F4 F 0.52331(11) 1.09373(12) 0.36562(7) 0.0413(2) Uani 1 1 d .
F5 F 0.77892(13) 1.00522(10) 0.37659(8) 0.0448(2) Uani 1 1 d .
F6 F 0.84645(11) 1.16524(13) 0.23657(8) 0.0469(2) Uani 1 1 d .
N4 N 0.89772(12) 0.67222(12) 0.70795(8) 0.0223(2) Uani 1 1 d .
N6 N 1.07710(12) 0.63460(11) 0.57921(7) 0.01897(18) Uani 1 1 d .
N7 N 1.19045(12) 0.64552(11) 0.49133(7) 0.01958(18) Uani 1 1 d .
N9 N 1.34347(12) 0.71829(12) 0.36032(8) 0.02111(19) Uani 1 1 d .
C1 C 1.29136(17) 0.36206(15) 0.51810(11) 0.0305(3) Uani 1 1 d .
H9 H 1.3618 0.2719 0.4950 0.037 Uiso 1 1 calc R
C2 C 1.18672(18) 0.35224(15) 0.60532(11) 0.0312(3) Uani 1 1 d .
H8 H 1.1840 0.2552 0.6452 0.037 Uiso 1 1 calc R
C3 C 0.96386(16) 0.51715(15) 0.71856(10) 0.0271(2) Uani 1 1 d .
H10 H 0.9338 0.4429 0.7731 0.033 Uiso 1 1 calc R
C2A C 1.07971(17) 0.48929(16) 0.63726(11) 0.0251(3) Uani 1 1 d .
C5 C 0.96411(16) 0.74869(16) 0.62171(10) 0.0199(3) Uani 1 1 d .
C8 C 1.21936(16) 0.77525(16) 0.43095(10) 0.0197(3) Uani 1 1 d .
C10 C 1.39074(15) 0.55957(15) 0.37591(10) 0.0261(2) Uani 1 1 d .
H18 H 1.4743 0.4967 0.3352 0.031 Uiso 1 1 calc R
C10A C 1.29479(17) 0.51095(16) 0.46054(11) 0.0256(3) Uani 1 1 d .
C41 C 0.76526(16) 0.74805(18) 0.78142(11) 0.0319(3) Uani 1 1 d .
H17 H 0.6657 0.7429 0.7666 0.038 Uiso 1 1 calc R
H11 H 0.7662 0.8581 0.7745 0.038 Uiso 1 1 calc R
C42 C 0.77151(13) 0.67496(14) 0.88771(10) 0.0237(2) Uani 1 1 d .
C43 C 0.85265(15) 0.72652(15) 0.94195(11) 0.0289(3) Uani 1 1 d .
H16 H 0.9041 0.8073 0.9118 0.035 Uiso 1 1 calc R
C44 C 0.85850(17) 0.66012(17) 1.04007(11) 0.0342(3) Uani 1 1 d .
H15 H 0.9141 0.6957 1.0766 0.041 Uiso 1 1 calc R
C45 C 0.78373(16) 0.54252(17) 1.08482(10) 0.0310(3) Uani 1 1 d .
H14 H 0.7875 0.4979 1.1520 0.037 Uiso 1 1 calc R
C46 C 0.70337(16) 0.49011(15) 1.03125(10) 0.0276(2) Uani 1 1 d .
H13 H 0.6525 0.4090 1.0617 0.033 Uiso 1 1 calc R
C47 C 0.69700(15) 0.55601(15) 0.93308(10) 0.0267(2) Uani 1 1 d .
H12 H 0.6416 0.5198 0.8967 0.032 Uiso 1 1 calc R
C91 C 1.41379(15) 0.81210(15) 0.27207(10) 0.0219(2) Uani 1 1 d .
H7 H 1.5263 0.7624 0.2516 0.026 Uiso 1 1 calc R
H6 H 1.4063 0.9145 0.2894 0.026 Uiso 1 1 calc R
C92 C 1.33440(13) 0.83283(13) 0.18513(8) 0.0198(2) Uani 1 1 d .
C93 C 1.42314(14) 0.84442(14) 0.08775(10) 0.0239(2) Uani 1 1 d .
H1 H 1.5326 0.8366 0.0768 0.029 Uiso 1 1 calc R
C94 C 1.35252(17) 0.86730(16) 0.00662(10) 0.0284(3) Uani 1 1 d .
H2 H 1.4137 0.8752 -0.0595 0.034 Uiso 1 1 calc R
C95 C 1.19265(16) 0.87866(15) 0.02192(10) 0.0274(2) Uani 1 1 d .
H5 H 1.1449 0.8921 -0.0336 0.033 Uiso 1 1 calc R
C96 C 1.10334(15) 0.87044(14) 0.11792(11) 0.0253(2) Uani 1 1 d .
H4 H 0.9935 0.8807 0.1285 0.030 Uiso 1 1 calc R
C97 C 1.17404(14) 0.84715(14) 0.19902(9) 0.0221(2) Uani 1 1 d .
H3 H 1.1120 0.8409 0.2649 0.027 Uiso 1 1 calc R

loop_
_atom_site_aniso_label
_atom_site_aniso_U_11
_atom_site_aniso_U_22
_atom_site_aniso_U_33
_atom_site_aniso_U_23
_atom_site_aniso_U_13
_atom_site_aniso_U_12
Ag1 0.02372(9) 0.01291(9) 0.01850(9) -0.00028(5) -0.00271(5) -0.00053(5)
P1 0.02309(15) 0.01947(16) 0.02180(15) -0.00206(11) -0.00657(12) -0.00475(12)
F1 0.0427(5) 0.0243(4) 0.0506(5) -0.0160(4) -0.0206(4) 0.0020(3)
F2 0.0441(5) 0.0428(5) 0.0406(5) 0.0141(4) -0.0243(4) -0.0106(4)
F3 0.0473(5) 0.0424(5) 0.0358(5) -0.0179(4) -0.0065(4) -0.0134(4)
F4 0.0418(5) 0.0540(6) 0.0299(4) -0.0046(4) 0.0040(4) -0.0255(4)
F5 0.0630(6) 0.0246(4) 0.0516(6) -0.0005(4) -0.0364(5) 0.0007(4)
F6 0.0283(4) 0.0548(6) 0.0578(6) -0.0099(5) 0.0016(4) -0.0183(4)
N4 0.0231(4) 0.0173(5) 0.0227(5) 0.0010(4) -0.0043(4) -0.0017(4)
N6 0.0235(4) 0.0136(5) 0.0179(4) 0.0001(4) -0.0045(3) -0.0028(4)
N7 0.0240(4) 0.0150(4) 0.0176(4) -0.0041(4) -0.0042(4) 0.0002(4)
N9 0.0228(4) 0.0163(5) 0.0204(5) -0.0020(4) -0.0048(4) 0.0016(4)
C1 0.0404(7) 0.0155(6) 0.0303(6) -0.0039(5) -0.0066(5) 0.0021(5)
C2 0.0446(7) 0.0131(5) 0.0315(7) -0.0013(5) -0.0074(6) -0.0012(5)
C3 0.0306(6) 0.0185(6) 0.0276(6) 0.0033(5) -0.0039(5) -0.0046(5)
C2A 0.0335(6) 0.0142(6) 0.0255(6) 0.0016(4) -0.0070(5) -0.0042(5)
C5 0.0223(5) 0.0168(6) 0.0202(6) -0.0012(4) -0.0070(4) -0.0027(4)
C8 0.0231(6) 0.0154(6) 0.0196(6) -0.0026(4) -0.0073(4) -0.0003(4)
C10 0.0297(6) 0.0200(6) 0.0227(5) -0.0048(4) -0.0050(4) 0.0046(5)
C10A 0.0313(6) 0.0163(6) 0.0258(6) -0.0045(5) -0.0065(5) 0.0017(5)
C41 0.0245(6) 0.0284(7) 0.0287(6) 0.0047(5) 0.0014(5) 0.0046(5)
C42 0.0193(5) 0.0175(5) 0.0278(6) 0.0000(4) 0.0006(4) -0.0009(4)
C43 0.0265(5) 0.0205(6) 0.0379(7) -0.0038(5) 0.0014(5) -0.0102(5)
C44 0.0321(6) 0.0376(8) 0.0372(7) -0.0120(6) -0.0084(6) -0.0093(6)
C45 0.0316(6) 0.0306(7) 0.0247(6) -0.0019(5) -0.0044(5) -0.0002(5)
C46 0.0312(6) 0.0188(6) 0.0281(6) 0.0001(4) 0.0024(5) -0.0083(4)
C47 0.0262(5) 0.0280(6) 0.0256(6) -0.0020(5) -0.0023(4) -0.0101(5)
C91 0.0213(5) 0.0215(6) 0.0214(5) -0.0011(4) -0.0051(4) -0.0035(4)
C92 0.0214(5) 0.0162(5) 0.0197(5) -0.0027(4) -0.0030(4) -0.0020(4)
C93 0.0228(5) 0.0218(6) 0.0225(6) -0.0027(4) 0.0002(4) -0.0026(4)
C94 0.0352(7) 0.0250(6) 0.0198(6) -0.0036(5) -0.0005(5) -0.0030(5)
C95 0.0358(6) 0.0215(6) 0.0259(6) -0.0046(4) -0.0117(5) -0.0023(5)
C96 0.0263(5) 0.0206(6) 0.0317(6) -0.0051(5) -0.0119(5) -0.0034(4)
C97 0.0223(5) 0.0219(6) 0.0213(5) -0.0031(4) -0.0015(4) -0.0063(4)

loop_
_atom_type_symbol
_atom_type_description
_atom_type_scat_dispersion_real
_atom_type_scat_dispersion_imag
_atom_type_scat_source
C C 0.0033 0.0016 'International Tables Vol C Tables 4.2.6.8 and 6.1.1.4'
H H 0.0000 0.0000 'International Tables Vol C Tables 4.2.6.8 and 6.1.1.4'
N N 0.0061 0.0033 'International Tables Vol C Tables 4.2.6.8 and 6.1.1.4'
F F 0.0171 0.0103 'International Tables Vol C Tables 4.2.6.8 and 6.1.1.4'
P P 0.1023 0.0942 'International Tables Vol C Tables 4.2.6.8 and 6.1.1.4'
Ag Ag -0.8971 1.1015 'International Tables Vol C Tables 4.2.6.8 and 6.1.1.4'

loop_
_geom_angle_atom_site_label_1
_geom_angle_atom_site_label_2
_geom_angle_atom_site_label_3
_geom_angle
_geom_angle_site_symmetry_1
_geom_angle_site_symmetry_3
C5 Ag1 C8 169.61(6) . 2_776
C5 Ag1 Ag1 95.39(4) . 2_776
C8 Ag1 Ag1 93.62(4) 2_776 2_776
F5 P1 F6 90.06(6) . .
F5 P1 F4 90.77(6) . .
F6 P1 F4 178.95(6) . .
F5 P1 F1 90.14(5) . .
F6 P1 F1 90.51(6) . .
F4 P1 F1 90.12(5) . .
F5 P1 F2 179.79(6) . .
F6 P1 F2 89.86(6) . .
F4 P1 F2 89.31(5) . .
F1 P1 F2 89.67(5) . .
F5 P1 F3 89.85(5) . .
F6 P1 F3 90.05(5) . .
F4 P1 F3 89.31(5) . .
F1 P1 F3 179.43(6) . .
F2 P1 F3 90.35(6) . .
C5 N4 C3 112.88(11) . .
C5 N4 C41 123.27(11) . .
C3 N4 C41 123.84(11) . .
C5 N6 N7 128.83(10) . .
C5 N6 C2A 112.74(11) . .
N7 N6 C2A 118.34(10) . .
C8 N7 N6 127.69(10) . .
C8 N7 C10A 113.18(11) . .
N6 N7 C10A 119.06(10) . .
C8 N9 C10 112.98(11) . .
C8 N9 C91 124.20(11) . .
C10 N9 C91 122.65(11) . .
C2 C1 C10A 118.97(12) . .
C2 C1 H9 120.5 . .
C10A C1 H9 120.5 . .
C1 C2 C2A 119.35(12) . .
C1 C2 H8 120.3 . .
C2A C2 H8 120.3 . .
C2A C3 N4 107.41(11) . .
C2A C3 H10 126.3 . .
N4 C3 H10 126.3 . .
C3 C2A N6 104.46(12) . .
C3 C2A C2 133.41(13) . .
N6 C2A C2 122.12(13) . .
N4 C5 N6 102.51(11) . .
N4 C5 Ag1 121.65(10) . .
N6 C5 Ag1 135.81(10) . .
N9 C8 N7 102.26(11) . .
N9 C8 Ag1 119.78(9) . 2_776
N7 C8 Ag1 137.84(10) . 2_776
C10A C10 N9 106.69(11) . .
C10A C10 H18 126.7 . .
N9 C10 H18 126.7 . .
C10 C10A N7 104.87(11) . .
C10 C10A C1 133.06(13) . .
N7 C10A C1 121.97(13) . .
N4 C41 C42 112.59(11) . .
N4 C41 H17 109.1 . .
C42 C41 H17 109.1 . .
N4 C41 H11 109.1 . .
C42 C41 H11 109.1 . .
H17 C41 H11 107.8 . .
C43 C42 C47 119.14(12) . .
C43 C42 C41 119.85(12) . .
C47 C42 C41 121.02(12) . .
C44 C43 C42 120.19(12) . .
C44 C43 H16 119.9 . .
C42 C43 H16 119.9 . .
C45 C44 C43 120.40(12) . .
C45 C44 H15 119.8 . .
C43 C44 H15 119.8 . .
C44 C45 C46 119.78(12) . .
C44 C45 H14 120.1 . .
C46 C45 H14 120.1 . .
C45 C46 C47 120.14(12) . .
C45 C46 H13 119.9 . .
C47 C46 H13 119.9 . .
C46 C47 C42 120.36(12) . .
C46 C47 H12 119.8 . .
C42 C47 H12 119.8 . .
N9 C91 C92 112.19(10) . .
N9 C91 H7 109.2 . .
C92 C91 H7 109.2 . .
N9 C91 H6 109.2 . .
C92 C91 H6 109.2 . .
H7 C91 H6 107.9 . .
C97 C92 C93 118.66(11) . .
C97 C92 C91 122.04(11) . .
C93 C92 C91 119.25(10) . .
C94 C93 C92 120.41(11) . .
C94 C93 H1 119.8 . .
C92 C93 H1 119.8 . .
C95 C94 C93 120.17(12) . .
C95 C94 H2 119.9 . .
C93 C94 H2 119.9 . .
C96 C95 C94 119.83(12) . .
C96 C95 H5 120.1 . .
C94 C95 H5 120.1 . .
C95 C96 C97 119.97(12) . .
C95 C96 H4 120.0 . .
C97 C96 H4 120.0 . .
C96 C97 C92 120.94(11) . .
C96 C97 H3 119.5 . .
C92 C97 H3 119.5 . .

loop_
_geom_bond_atom_site_label_1
_geom_bond_atom_site_label_2
_geom_bond_distance
_geom_bond_site_symmetry_2
Ag1 C5 2.0982(14) .
Ag1 C8 2.1072(14) 2_776
Ag1 Ag1 2.73908(17) 2_776
P1 F5 1.5908(9) .
P1 F6 1.5925(9) .
P1 F4 1.5983(9) .
P1 F1 1.5998(8) .
P1 F2 1.6037(9) .
P1 F3 1.6084(8) .
N4 C5 1.3520(17) .
N4 C3 1.3704(16) .
N4 C41 1.4772(18) .
N6 C5 1.3571(17) .
N6 N7 1.3945(14) .
N6 C2A 1.4059(16) .
N7 C8 1.3559(17) .
N7 C10A 1.3986(17) .
N9 C8 1.3547(17) .
N9 C10 1.3808(16) .
N9 C91 1.4624(16) .
C1 C2 1.346(2) .
C1 C10A 1.4368(19) .
C1 H9 0.9500 .
C2 C2A 1.4294(19) .
C2 H8 0.9500 .
C3 C2A 1.351(2) .
C3 H10 0.9500 .
C8 Ag1 2.1072(14) 2_776
C10 C10A 1.354(2) .
C10 H18 0.9500 .
C41 C42 1.5079(19) .
C41 H17 0.9900 .
C41 H11 0.9900 .
C42 C43 1.3933(19) .
C42 C47 1.3944(17) .
C43 C44 1.390(2) .
C43 H16 0.9500 .
C44 C45 1.384(2) .
C44 H15 0.9500 .
C45 C46 1.386(2) .
C45 H14 0.9500 .
C46 C47 1.3903(19) .
C46 H13 0.9500 .
C47 H12 0.9500 .
C91 C92 1.5151(16) .
C91 H7 0.9900 .
C91 H6 0.9900 .
C92 C97 1.3905(16) .
C92 C93 1.3945(17) .
C93 C94 1.3891(19) .
C93 H1 0.9500 .
C94 C95 1.389(2) .
C94 H2 0.9500 .
C95 C96 1.380(2) .
C95 H5 0.9500 .
C96 C97 1.3887(17) .
C96 H4 0.9500 .
C97 H3 0.9500 .

loop_
_geom_torsion_atom_site_label_1
_geom_torsion_atom_site_label_2
_geom_torsion_atom_site_label_3
_geom_torsion_atom_site_label_4
_geom_torsion
_geom_torsion_site_symmetry_1
_geom_torsion_site_symmetry_4
C5 N6 N7 C8 4.28(18) . .
C2A N6 N7 C8 -172.15(12) . .
C5 N6 N7 C10A -179.01(12) . .
C2A N6 N7 C10A 4.57(16) . .
C10A C1 C2 C2A 1.4(2) . .
C5 N4 C3 C2A 0.78(15) . .
C41 N4 C3 C2A 179.33(13) . .
N4 C3 C2A N6 -0.24(14) . .
N4 C3 C2A C2 -178.69(15) . .
C5 N6 C2A C3 -0.36(15) . .
N7 N6 C2A C3 176.62(10) . .
C5 N6 C2A C2 178.30(13) . .
N7 N6 C2A C2 -4.72(19) . .
C1 C2 C2A C3 179.90(15) . .
C1 C2 C2A N6 1.7(2) . .
C3 N4 C5 N6 -0.96(13) . .
C41 N4 C5 N6 -179.52(12) . .
C3 N4 C5 Ag1 177.19(9) . .
C41 N4 C5 Ag1 -1.37(16) . .
N7 N6 C5 N4 -175.79(10) . .
C2A N6 C5 N4 0.80(14) . .
N7 N6 C5 Ag1 6.5(2) . .
C2A N6 C5 Ag1 -176.94(10) . .
C8 Ag1 C5 N4 22.3(3) 2_776 .
Ag1 Ag1 C5 N4 172.48(9) 2_776 .
C8 Ag1 C5 N6 -160.3(2) 2_776 .
Ag1 Ag1 C5 N6 -10.11(13) 2_776 .
C10 N9 C8 N7 -0.19(13) . .
C91 N9 C8 N7 175.26(10) . .
C10 N9 C8 Ag1 -176.77(8) . 2_776
C91 N9 C8 Ag1 -1.32(16) . 2_776
N6 N7 C8 N9 177.80(10) . .
C10A N7 C8 N9 0.92(14) . .
N6 N7 C8 Ag1 -6.6(2) . 2_776
C10A N7 C8 Ag1 176.50(11) . 2_776
C8 N9 C10 C10A -0.60(15) . .
C91 N9 C10 C10A -176.14(11) . .
N9 C10 C10A N7 1.09(14) . .
N9 C10 C10A C1 -175.23(15) . .
C8 N7 C10A C10 -1.31(15) . .
N6 N7 C10A C10 -178.48(10) . .
C8 N7 C10A C1 175.52(13) . .
N6 N7 C10A C1 -1.65(18) . .
C2 C1 C10A C10 174.38(15) . .
C2 C1 C10A N7 -1.4(2) . .
C5 N4 C41 C42 -146.44(13) . .
C3 N4 C41 C42 35.15(18) . .
N4 C41 C42 C43 88.88(16) . .
N4 C41 C42 C47 -91.17(15) . .
C47 C42 C43 C44 -0.2(2) . .
C41 C42 C43 C44 179.78(13) . .
C42 C43 C44 C45 -0.1(2) . .
C43 C44 C45 C46 0.4(2) . .
C44 C45 C46 C47 -0.4(2) . .
C45 C46 C47 C42 0.1(2) . .
C43 C42 C47 C46 0.2(2) . .
C41 C42 C47 C46 -179.78(12) . .
C8 N9 C91 C92 -87.60(15) . .
C10 N9 C91 C92 87.43(13) . .
N9 C91 C92 C97 35.64(16) . .
N9 C91 C92 C93 -147.09(11) . .
C97 C92 C93 C94 -1.04(18) . .
C91 C92 C93 C94 -178.40(11) . .
C92 C93 C94 C95 -0.1(2) . .
C93 C94 C95 C96 1.4(2) . .
C94 C95 C96 C97 -1.55(19) . .
C95 C96 C97 C92 0.43(19) . .
C93 C92 C97 C96 0.86(18) . .
C91 C92 C97 C96 178.15(11) . .
